data_4086690
loop_
_publ_author_name
'Shepard, Scott M.'
'Diaconescu, Paula L.'

_publ_section_title
;
 Redox-Switchable Hydroelementation of a Cobalt Complex Supported by a
 Ferrocene-Based Ligand
;
_journal_issue 15
_journal_name_full Organometallics
_journal_page_first 2446
_journal_paper_doi 10.1021/acs.organomet.6b00317
_journal_volume 35
_journal_year 2016
_chemical_formula_sum 'C160 H200 Co4 Fe4 N8 O8'
_chemical_formula_weight 2822.40
_chemical_name_systematic
; 
 ? 
;
_space_group_IT_number 88
_symmetry_cell_setting tetragonal
_symmetry_space_group_name_Hall '-I 4ad'
_symmetry_space_group_name_H-M 'I 41/a :2'
_atom_sites_solution_hydrogens geom
_atom_sites_solution_primary direct
_atom_sites_solution_secondary difmap
_audit_creation_method SHELXL-97
_cell_angle_alpha 90.00
_cell_angle_beta 90.00
_cell_angle_gamma 90.00
_cell_formula_units_Z 4
_cell_length_a 30.098(2)
_cell_length_b 30.098(2)
_cell_length_c 18.8104(15)
_cell_measurement_reflns_used 9985
_cell_measurement_temperature 100(2)
_cell_measurement_theta_max 26.97
_cell_measurement_theta_min 2.30
_cell_volume 17040(2)
_computing_structure_refinement 'SHELXL-97 (Sheldrick, 1997)'
_computing_structure_solution 'SHELXS-97 (Sheldrick, 1990)'
_diffrn_ambient_temperature 100(2)
_diffrn_measured_fraction_theta_full 1.000
_diffrn_measured_fraction_theta_max 0.989
_diffrn_measurement_device_type 'Brker APEX-II'
_diffrn_radiation_monochromator graphite
_diffrn_radiation_source 'fine-focus sealed tube'
_diffrn_radiation_type MoK\a
_diffrn_radiation_wavelength 0.71073
_diffrn_reflns_av_R_equivalents 0.0600
_diffrn_reflns_av_sigmaI/netI 0.0428
_diffrn_reflns_limit_h_max 40
_diffrn_reflns_limit_h_min -39
_diffrn_reflns_limit_k_max 39
_diffrn_reflns_limit_k_min -39
_diffrn_reflns_limit_l_max 24
_diffrn_reflns_limit_l_min -25
_diffrn_reflns_number 107747
_diffrn_reflns_theta_full 25.00
_diffrn_reflns_theta_max 28.31
_diffrn_reflns_theta_min 1.28
_exptl_absorpt_coefficient_mu 0.760
_exptl_absorpt_correction_T_max 0.7729
_exptl_absorpt_correction_T_min 0.6318
_exptl_absorpt_correction_type multi-scan
_exptl_absorpt_process_details 'Bruker AXS area detector scaling and absorption correction'
_exptl_crystal_density_diffrn 1.100
_exptl_crystal_density_method 'not measured'
_exptl_crystal_description block
_exptl_crystal_F_000 5968
_exptl_crystal_size_max 0.17
_exptl_crystal_size_mid 0.16
_exptl_crystal_size_min 0.03
_refine_diff_density_max 0.712
_refine_diff_density_min -0.450
_refine_diff_density_rms 0.121
_refine_ls_extinction_method none
_refine_ls_goodness_of_fit_ref 1.103
_refine_ls_hydrogen_treatment constr
_refine_ls_matrix_type full
_refine_ls_number_parameters 427
_refine_ls_number_reflns 10487
_refine_ls_number_restraints 0
_refine_ls_restrained_S_all 1.103
_refine_ls_R_factor_all 0.0726
_refine_ls_R_factor_gt 0.0459
_refine_ls_shift/su_max 0.003
_refine_ls_shift/su_mean 0.000
_refine_ls_structure_factor_coef Fsqd
_refine_ls_weighting_details 'calc w=1/[\s^2^(Fo^2^)+(0.0708P)^2^+7.5077P] where P=(Fo^2^+2Fc^2^)/3'
_refine_ls_weighting_scheme calc
_refine_ls_wR_factor_gt 0.1183
_refine_ls_wR_factor_ref 0.1269
_reflns_number_gt 7963
_reflns_number_total 10487
_reflns_threshold_expression >2sigma(I)
_cod_data_source_file om6b00317_si_002.cif
_cod_data_source_block pld1503sm_a
_cod_original_sg_symbol_H-M I4(1)/a
_cod_database_code 4086690

loop_
_symmetry_equiv_pos_as_xyz
'x, y, z'
'-x+1/2, -y, z+1/2'
'-y+3/4, x+1/4, z+1/4'
'y+3/4, -x+3/4, z+3/4'
'x+1/2, y+1/2, z+1/2'
'-x+1, -y+1/2, z+1'
'-y+5/4, x+3/4, z+3/4'
'y+5/4, -x+5/4, z+5/4'
'-x, -y, -z'
'x-1/2, y, -z-1/2'
'y-3/4, -x-1/4, -z-1/4'
'-y-3/4, x-3/4, -z-3/4'
'-x+1/2, -y+1/2, -z+1/2'
'x, y+1/2, -z'
'y-1/4, -x+1/4, -z+1/4'
'-y-1/4, x-1/4, -z-1/4'

loop_
_atom_site_label
_atom_site_type_symbol
_atom_site_fract_x
_atom_site_fract_y
_atom_site_fract_z
_atom_site_U_iso_or_equiv
_atom_site_adp_type
_atom_site_occupancy
_atom_site_symmetry_multiplicity
_atom_site_calc_flag
_atom_site_refinement_flags
Co1 Co 0.868508(9) 0.630935(10) 0.349993(16) 0.01615(9) Uani 1 1 d .
Fe1 Fe 0.877898(10) 0.757454(10) 0.252561(17) 0.01625(9) Uani 1 1 d .
O1 O 0.84161(5) 0.60851(5) 0.43406(8) 0.0201(3) Uani 1 1 d .
O2 O 0.87257(5) 0.59588(5) 0.26558(8) 0.0205(3) Uani 1 1 d .
N1 N 0.82715(6) 0.68188(6) 0.33858(10) 0.0165(4) Uani 1 1 d .
N2 N 0.93394(6) 0.63898(6) 0.36181(10) 0.0166(4) Uani 1 1 d .
C1 C 0.79281(7) 0.68576(7) 0.38006(12) 0.0182(5) Uani 1 1 d .
H1 H 0.7739 0.7103 0.3705 0.022 Uiso 1 1 calc R
C2 C 0.77962(7) 0.65804(7) 0.43826(12) 0.0163(4) Uani 1 1 d .
C3 C 0.73722(7) 0.66792(8) 0.46770(12) 0.0209(5) Uani 1 1 d .
H3 H 0.7216 0.6934 0.4512 0.025 Uiso 1 1 calc R
C4 C 0.71818(8) 0.64204(8) 0.51898(13) 0.0228(5) Uani 1 1 d .
C5 C 0.74399(8) 0.60654(8) 0.54483(13) 0.0217(5) Uani 1 1 d .
H5 H 0.7320 0.5894 0.5827 0.026 Uiso 1 1 calc R
C6 C 0.78518(7) 0.59477(7) 0.51946(12) 0.0178(5) Uani 1 1 d .
C7 C 0.80372(7) 0.62024(7) 0.46228(12) 0.0161(4) Uani 1 1 d .
C8 C 0.81024(8) 0.55412(7) 0.54916(13) 0.0211(5) Uani 1 1 d .
C9 C 0.81401(10) 0.51808(8) 0.49171(15) 0.0342(6) Uani 1 1 d .
H9A H 0.7842 0.5081 0.4781 0.051 Uiso 1 1 calc R
H9B H 0.8310 0.4929 0.5104 0.051 Uiso 1 1 calc R
H9C H 0.8292 0.5303 0.4500 0.051 Uiso 1 1 calc R
C10 C 0.85680(8) 0.56705(8) 0.57380(15) 0.0294(6) Uani 1 1 d .
H10A H 0.8739 0.5782 0.5332 0.044 Uiso 1 1 calc R
H10B H 0.8717 0.5410 0.5938 0.044 Uiso 1 1 calc R
H10C H 0.8547 0.5903 0.6102 0.044 Uiso 1 1 calc R
C11 C 0.78648(9) 0.53365(10) 0.61314(16) 0.0396(7) Uani 1 1 d .
H11A H 0.7571 0.5230 0.5986 0.059 Uiso 1 1 calc R
H11B H 0.7831 0.5561 0.6505 0.059 Uiso 1 1 calc R
H11C H 0.8040 0.5087 0.6314 0.059 Uiso 1 1 calc R
C12 C 0.67032(8) 0.64855(9) 0.54576(14) 0.0287(6) Uani 1 1 d .
C13 C 0.64646(9) 0.60322(10) 0.54739(17) 0.0379(7) Uani 1 1 d .
H13A H 0.6504 0.5882 0.5016 0.057 Uiso 1 1 calc R
H13B H 0.6147 0.6078 0.5563 0.057 Uiso 1 1 calc R
H13C H 0.6591 0.5848 0.5854 0.057 Uiso 1 1 calc R
C14 C 0.67002(9) 0.66711(12) 0.62134(17) 0.0464(8) Uani 1 1 d .
H14A H 0.6829 0.6970 0.6213 0.070 Uiso 1 1 calc R
H14B H 0.6876 0.6478 0.6523 0.070 Uiso 1 1 calc R
H14C H 0.6394 0.6684 0.6388 0.070 Uiso 1 1 calc R
C15 C 0.64371(9) 0.67920(10) 0.49690(16) 0.0367(7) Uani 1 1 d .
H15A H 0.6450 0.6679 0.4481 0.055 Uiso 1 1 calc R
H15B H 0.6564 0.7092 0.4985 0.055 Uiso 1 1 calc R
H15C H 0.6127 0.6802 0.5128 0.055 Uiso 1 1 calc R
C16 C 0.96047(7) 0.62732(7) 0.31077(12) 0.0187(5) Uani 1 1 d .
H16 H 0.9910 0.6336 0.3184 0.022 Uiso 1 1 calc R
C17 C 0.95014(7) 0.60636(7) 0.24494(12) 0.0191(5) Uani 1 1 d .
C18 C 0.98726(7) 0.60008(8) 0.19911(13) 0.0213(5) Uani 1 1 d .
H18 H 1.0154 0.6112 0.2132 0.026 Uiso 1 1 calc R
C19 C 0.98366(8) 0.57854(8) 0.13549(13) 0.0215(5) Uani 1 1 d .
C20 C 0.94154(8) 0.56116(8) 0.11860(13) 0.0223(5) Uani 1 1 d .
H20 H 0.9387 0.5452 0.0752 0.027 Uiso 1 1 calc R
C21 C 0.90405(7) 0.56543(7) 0.16010(13) 0.0196(5) Uani 1 1 d .
C22 C 0.90751(7) 0.58984(7) 0.22537(12) 0.0168(4) Uani 1 1 d .
C23 C 1.02309(8) 0.57123(9) 0.08627(13) 0.0275(6) Uani 1 1 d .
C24 C 1.06450(9) 0.59411(12) 0.11334(17) 0.0480(9) Uani 1 1 d .
H24A H 1.0892 0.5883 0.0807 0.072 Uiso 1 1 calc R
H24B H 1.0719 0.5826 0.1606 0.072 Uiso 1 1 calc R
H24C H 1.0592 0.6262 0.1163 0.072 Uiso 1 1 calc R
C25 C 1.03330(10) 0.52088(11) 0.08434(18) 0.0458(8) Uani 1 1 d .
H25A H 1.0063 0.5045 0.0718 0.069 Uiso 1 1 calc R
H25B H 1.0437 0.5112 0.1312 0.069 Uiso 1 1 calc R
H25C H 1.0564 0.5150 0.0488 0.069 Uiso 1 1 calc R
C26 C 1.01233(10) 0.58676(11) 0.01140(15) 0.0421(7) Uani 1 1 d .
H26A H 1.0367 0.5786 -0.0206 0.063 Uiso 1 1 calc R
H26B H 1.0085 0.6191 0.0112 0.063 Uiso 1 1 calc R
H26C H 0.9848 0.5726 -0.0047 0.063 Uiso 1 1 calc R
C27 C 0.85926(8) 0.54481(8) 0.13735(13) 0.0262(5) Uani 1 1 d .
C28 C 0.84359(9) 0.51140(9) 0.19359(15) 0.0330(6) Uani 1 1 d .
H28A H 0.8157 0.4977 0.1780 0.050 Uiso 1 1 calc R
H28B H 0.8388 0.5268 0.2388 0.050 Uiso 1 1 calc R
H28C H 0.8662 0.4883 0.1999 0.050 Uiso 1 1 calc R
C29 C 0.82436(8) 0.58132(9) 0.12697(15) 0.0324(6) Uani 1 1 d .
H29A H 0.8345 0.6020 0.0901 0.049 Uiso 1 1 calc R
H29B H 0.8202 0.5974 0.1718 0.049 Uiso 1 1 calc R
H29C H 0.7962 0.5679 0.1124 0.049 Uiso 1 1 calc R
C30 C 0.86320(9) 0.51990(11) 0.06652(16) 0.0416(7) Uani 1 1 d .
H30A H 0.8345 0.5066 0.0544 0.062 Uiso 1 1 calc R
H30B H 0.8857 0.4965 0.0708 0.062 Uiso 1 1 calc R
H30C H 0.8720 0.5407 0.0290 0.062 Uiso 1 1 calc R
C31 C 0.82983(7) 0.71182(7) 0.28002(13) 0.0199(5) Uani 1 1 d .
C32 C 0.84979(8) 0.70079(8) 0.21315(13) 0.0248(5) Uani 1 1 d .
H32 H 0.8658 0.6726 0.2016 0.030 Uiso 1 1 calc R
C33 C 0.84261(9) 0.73685(8) 0.16614(14) 0.0302(6) Uani 1 1 d .
H33 H 0.8526 0.7386 0.1155 0.036 Uiso 1 1 calc R
C34 C 0.81881(8) 0.77002(9) 0.20351(15) 0.0297(6) Uani 1 1 d .
H34 H 0.8094 0.7994 0.1836 0.036 Uiso 1 1 calc R
C35 C 0.81113(7) 0.75517(8) 0.27424(14) 0.0227(5) Uani 1 1 d .
H35 H 0.7953 0.7719 0.3126 0.027 Uiso 1 1 calc R
C36 C 0.95371(7) 0.65842(7) 0.42321(12) 0.0166(4) Uani 1 1 d .
C37 C 0.99625(7) 0.67975(7) 0.42804(13) 0.0188(5) Uani 1 1 d .
H37 H 1.0183 0.6832 0.3886 0.023 Uiso 1 1 calc R
C38 C 1.00132(8) 0.69496(8) 0.49866(13) 0.0228(5) Uani 1 1 d .
H38 H 1.0279 0.7109 0.5180 0.027 Uiso 1 1 calc R
C39 C 0.96273(8) 0.68329(8) 0.53785(13) 0.0231(5) Uani 1 1 d .
H39 H 0.9574 0.6896 0.5893 0.028 Uiso 1 1 calc R
C40 C 0.93298(7) 0.66085(7) 0.49093(12) 0.0186(5) Uani 1 1 d .
H40 H 0.9032 0.6485 0.5037 0.022 Uiso 1 1 calc R

loop_
_atom_site_aniso_label
_atom_site_aniso_U_11
_atom_site_aniso_U_22
_atom_site_aniso_U_33
_atom_site_aniso_U_23
_atom_site_aniso_U_13
_atom_site_aniso_U_12
Co1 0.01528(15) 0.01797(16) 0.01520(17) 0.00197(12) 0.00108(11) -0.00050(11)
Fe1 0.01897(17) 0.01579(16) 0.01398(18) 0.00143(12) -0.00023(12) -0.00279(12)
O1 0.0172(8) 0.0240(8) 0.0191(9) 0.0057(7) 0.0033(6) 0.0021(6)
O2 0.0190(8) 0.0220(8) 0.0205(9) -0.0025(6) 0.0027(6) -0.0029(6)
N1 0.0156(9) 0.0180(9) 0.0159(10) 0.0020(7) -0.0018(7) -0.0031(7)
N2 0.0178(9) 0.0169(9) 0.0151(10) 0.0013(7) -0.0015(7) -0.0003(7)
C1 0.0193(11) 0.0155(10) 0.0199(12) -0.0013(9) -0.0056(9) -0.0010(8)
C2 0.0177(10) 0.0166(10) 0.0147(11) -0.0020(8) -0.0008(8) -0.0027(8)
C3 0.0211(11) 0.0212(11) 0.0204(13) -0.0026(9) -0.0019(9) 0.0013(9)
C4 0.0200(11) 0.0279(12) 0.0206(13) -0.0035(10) 0.0015(9) -0.0007(9)
C5 0.0237(12) 0.0273(12) 0.0140(12) 0.0008(9) 0.0014(9) -0.0059(9)
C6 0.0189(11) 0.0198(11) 0.0148(11) 0.0008(9) -0.0025(9) -0.0027(8)
C7 0.0176(10) 0.0166(10) 0.0142(11) -0.0013(8) -0.0031(8) -0.0040(8)
C8 0.0213(11) 0.0192(11) 0.0229(13) 0.0062(9) -0.0006(9) -0.0018(9)
C9 0.0464(16) 0.0191(12) 0.0371(17) 0.0019(11) -0.0116(13) 0.0025(11)
C10 0.0288(13) 0.0284(13) 0.0309(15) 0.0101(11) -0.0086(11) -0.0032(10)
C11 0.0328(15) 0.0450(17) 0.0410(18) 0.0256(14) 0.0058(13) 0.0048(12)
C12 0.0229(12) 0.0390(15) 0.0242(14) -0.0006(11) 0.0048(10) 0.0022(10)
C13 0.0220(13) 0.0468(17) 0.0449(18) 0.0030(14) -0.0017(12) -0.0042(12)
C14 0.0261(14) 0.079(2) 0.0336(17) -0.0211(16) 0.0072(12) -0.0032(14)
C15 0.0243(13) 0.0446(16) 0.0413(18) -0.0008(13) 0.0047(12) 0.0071(12)
C16 0.0167(11) 0.0215(11) 0.0178(12) 0.0002(9) 0.0008(9) -0.0017(9)
C17 0.0196(11) 0.0206(11) 0.0171(12) 0.0010(9) 0.0011(9) -0.0006(9)
C18 0.0176(11) 0.0257(12) 0.0206(13) -0.0009(10) 0.0003(9) -0.0020(9)
C19 0.0214(11) 0.0246(12) 0.0184(13) -0.0017(9) 0.0010(9) 0.0008(9)
C20 0.0255(12) 0.0229(12) 0.0184(12) -0.0038(9) -0.0006(9) -0.0024(9)
C21 0.0204(11) 0.0191(11) 0.0194(12) -0.0001(9) -0.0006(9) -0.0031(9)
C22 0.0174(10) 0.0158(10) 0.0174(12) 0.0024(8) 0.0008(9) -0.0002(8)
C23 0.0186(11) 0.0422(15) 0.0217(13) -0.0106(11) 0.0035(10) 0.0004(10)
C24 0.0273(14) 0.081(2) 0.0359(18) -0.0241(17) 0.0113(13) -0.0117(15)
C25 0.0408(17) 0.0551(19) 0.0414(19) -0.0071(15) 0.0064(14) 0.0190(15)
C26 0.0337(15) 0.061(2) 0.0317(17) 0.0014(14) 0.0112(12) 0.0043(14)
C27 0.0217(12) 0.0325(13) 0.0245(14) -0.0080(11) 0.0015(10) -0.0069(10)
C28 0.0308(14) 0.0283(13) 0.0400(17) -0.0052(12) 0.0041(12) -0.0115(11)
C29 0.0228(13) 0.0438(16) 0.0305(15) 0.0002(12) -0.0042(11) -0.0031(11)
C30 0.0300(15) 0.0576(19) 0.0371(17) -0.0226(15) 0.0008(12) -0.0156(13)
C31 0.0202(11) 0.0199(11) 0.0195(12) 0.0029(9) -0.0044(9) -0.0047(9)
C32 0.0364(14) 0.0192(11) 0.0188(13) 0.0007(9) -0.0034(10) -0.0103(10)
C33 0.0443(15) 0.0275(13) 0.0187(13) 0.0041(10) -0.0096(11) -0.0144(11)
C34 0.0269(13) 0.0289(13) 0.0334(15) 0.0133(11) -0.0155(11) -0.0097(10)
C35 0.0171(11) 0.0229(12) 0.0281(14) 0.0078(10) -0.0049(9) -0.0038(9)
C36 0.0166(10) 0.0164(10) 0.0167(12) 0.0000(8) -0.0022(8) 0.0025(8)
C37 0.0178(11) 0.0169(10) 0.0218(12) 0.0016(9) -0.0008(9) -0.0006(8)
C38 0.0232(12) 0.0195(11) 0.0256(14) -0.0041(10) -0.0034(10) 0.0005(9)
C39 0.0234(12) 0.0247(12) 0.0212(13) -0.0090(10) -0.0002(10) 0.0039(9)
C40 0.0179(10) 0.0192(11) 0.0187(12) -0.0016(9) 0.0009(9) 0.0038(8)

loop_
_atom_type_symbol
_atom_type_description
_atom_type_scat_dispersion_real
_atom_type_scat_dispersion_imag
_atom_type_scat_source
C C 0.0033 0.0016 'International Tables Vol C Tables 4.2.6.8 and 6.1.1.4'
H H 0.0000 0.0000 'International Tables Vol C Tables 4.2.6.8 and 6.1.1.4'
N N 0.0061 0.0033 'International Tables Vol C Tables 4.2.6.8 and 6.1.1.4'
O O 0.0106 0.0060 'International Tables Vol C Tables 4.2.6.8 and 6.1.1.4'
Fe Fe 0.3463 0.8444 'International Tables Vol C Tables 4.2.6.8 and 6.1.1.4'
Co Co 0.3494 0.9721 'International Tables Vol C Tables 4.2.6.8 and 6.1.1.4'

loop_
_geom_angle_atom_site_label_1
_geom_angle_atom_site_label_2
_geom_angle_atom_site_label_3
_geom_angle
_geom_angle_site_symmetry_1
_geom_angle_site_symmetry_3
O1 Co1 O2 121.51(7) . .
O1 Co1 N1 95.57(7) . .
O2 Co1 N1 112.12(7) . .
O1 Co1 N2 111.76(7) . .
O2 Co1 N2 95.53(7) . .
N1 Co1 N2 122.44(7) . .
C38 Fe1 C37 40.60(9) 11_676 11_676
C38 Fe1 C33 117.91(11) 11_676 .
C37 Fe1 C33 153.29(10) 11_676 .
C38 Fe1 C34 152.10(11) 11_676 .
C37 Fe1 C34 165.49(11) 11_676 .
C33 Fe1 C34 40.63(11) . .
C38 Fe1 C36 68.62(9) 11_676 11_676
C37 Fe1 C36 41.22(8) 11_676 11_676
C33 Fe1 C36 162.74(10) . 11_676
C34 Fe1 C36 126.61(10) . 11_676
C38 Fe1 C39 40.77(9) 11_676 11_676
C37 Fe1 C39 68.72(10) 11_676 11_676
C33 Fe1 C39 105.21(11) . 11_676
C34 Fe1 C39 117.55(10) . 11_676
C36 Fe1 C39 68.59(9) 11_676 11_676
C38 Fe1 C32 107.34(10) 11_676 .
C37 Fe1 C32 120.26(9) 11_676 .
C33 Fe1 C32 40.62(9) . .
C34 Fe1 C32 68.25(10) . .
C36 Fe1 C32 155.97(9) 11_676 .
C39 Fe1 C32 124.77(10) 11_676 .
C38 Fe1 C35 165.70(10) 11_676 .
C37 Fe1 C35 128.39(10) 11_676 .
C33 Fe1 C35 68.78(11) . .
C34 Fe1 C35 40.70(10) . .
C36 Fe1 C35 108.93(10) 11_676 .
C39 Fe1 C35 152.77(10) 11_676 .
C32 Fe1 C35 68.81(10) . .
C38 Fe1 C40 68.59(9) 11_676 11_676
C37 Fe1 C40 68.87(9) 11_676 11_676
C33 Fe1 C40 124.41(10) . 11_676
C34 Fe1 C40 106.65(10) . 11_676
C36 Fe1 C40 40.61(9) 11_676 11_676
C39 Fe1 C40 40.82(9) 11_676 11_676
C32 Fe1 C40 161.97(9) . 11_676
C35 Fe1 C40 119.39(9) . 11_676
C38 Fe1 C31 127.76(9) 11_676 .
C37 Fe1 C31 109.91(9) 11_676 .
C33 Fe1 C31 68.37(10) . .
C34 Fe1 C31 67.96(9) . .
C36 Fe1 C31 121.78(9) 11_676 .
C39 Fe1 C31 163.79(9) 11_676 .
C32 Fe1 C31 40.87(10) . .
C35 Fe1 C31 40.55(9) . .
C40 Fe1 C31 155.03(9) 11_676 .
C7 O1 Co1 127.88(14) . .
C22 O2 Co1 127.51(14) . .
C1 N1 C31 116.86(19) . .
C1 N1 Co1 120.17(15) . .
C31 N1 Co1 122.41(15) . .
C16 N2 C36 117.00(18) . .
C16 N2 Co1 119.47(15) . .
C36 N2 Co1 123.50(14) . .
N1 C1 C2 128.8(2) . .
N1 C1 H1 115.6 . .
C2 C1 H1 115.6 . .
C3 C2 C7 120.1(2) . .
C3 C2 C1 115.1(2) . .
C7 C2 C1 124.5(2) . .
C4 C3 C2 122.1(2) . .
C4 C3 H3 118.9 . .
C2 C3 H3 118.9 . .
C3 C4 C5 116.5(2) . .
C3 C4 C12 123.5(2) . .
C5 C4 C12 120.0(2) . .
C6 C5 C4 125.0(2) . .
C6 C5 H5 117.5 . .
C4 C5 H5 117.5 . .
C5 C6 C7 118.3(2) . .
C5 C6 C8 121.3(2) . .
C7 C6 C8 120.4(2) . .
O1 C7 C2 122.1(2) . .
O1 C7 C6 120.01(19) . .
C2 C7 C6 117.8(2) . .
C10 C8 C11 107.0(2) . .
C10 C8 C9 109.0(2) . .
C11 C8 C9 107.7(2) . .
C10 C8 C6 110.91(18) . .
C11 C8 C6 112.1(2) . .
C9 C8 C6 109.99(19) . .
C8 C9 H9A 109.5 . .
C8 C9 H9B 109.5 . .
H9A C9 H9B 109.5 . .
C8 C9 H9C 109.5 . .
H9A C9 H9C 109.5 . .
H9B C9 H9C 109.5 . .
C8 C10 H10A 109.5 . .
C8 C10 H10B 109.5 . .
H10A C10 H10B 109.5 . .
C8 C10 H10C 109.5 . .
H10A C10 H10C 109.5 . .
H10B C10 H10C 109.5 . .
C8 C11 H11A 109.5 . .
C8 C11 H11B 109.5 . .
H11A C11 H11B 109.5 . .
C8 C11 H11C 109.5 . .
H11A C11 H11C 109.5 . .
H11B C11 H11C 109.5 . .
C14 C12 C15 109.6(2) . .
C14 C12 C4 110.9(2) . .
C15 C12 C4 111.7(2) . .
C14 C12 C13 107.6(2) . .
C15 C12 C13 107.6(2) . .
C4 C12 C13 109.3(2) . .
C12 C13 H13A 109.5 . .
C12 C13 H13B 109.5 . .
H13A C13 H13B 109.5 . .
C12 C13 H13C 109.5 . .
H13A C13 H13C 109.5 . .
H13B C13 H13C 109.5 . .
C12 C14 H14A 109.5 . .
C12 C14 H14B 109.5 . .
H14A C14 H14B 109.5 . .
C12 C14 H14C 109.5 . .
H14A C14 H14C 109.5 . .
H14B C14 H14C 109.5 . .
C12 C15 H15A 109.5 . .
C12 C15 H15B 109.5 . .
H15A C15 H15B 109.5 . .
C12 C15 H15C 109.5 . .
H15A C15 H15C 109.5 . .
H15B C15 H15C 109.5 . .
N2 C16 C17 129.0(2) . .
N2 C16 H16 115.5 . .
C17 C16 H16 115.5 . .
C18 C17 C16 114.4(2) . .
C18 C17 C22 120.3(2) . .
C16 C17 C22 125.2(2) . .
C19 C18 C17 122.1(2) . .
C19 C18 H18 118.9 . .
C17 C18 H18 118.9 . .
C18 C19 C20 116.5(2) . .
C18 C19 C23 122.7(2) . .
C20 C19 C23 120.8(2) . .
C21 C20 C19 125.1(2) . .
C21 C20 H20 117.5 . .
C19 C20 H20 117.5 . .
C20 C21 C22 118.2(2) . .
C20 C21 C27 121.3(2) . .
C22 C21 C27 120.4(2) . .
O2 C22 C17 121.7(2) . .
O2 C22 C21 120.5(2) . .
C17 C22 C21 117.7(2) . .
C24 C23 C26 110.3(2) . .
C24 C23 C19 111.9(2) . .
C26 C23 C19 110.7(2) . .
C24 C23 C25 106.9(2) . .
C26 C23 C25 108.8(2) . .
C19 C23 C25 108.1(2) . .
C23 C24 H24A 109.5 . .
C23 C24 H24B 109.5 . .
H24A C24 H24B 109.5 . .
C23 C24 H24C 109.5 . .
H24A C24 H24C 109.5 . .
H24B C24 H24C 109.5 . .
C23 C25 H25A 109.5 . .
C23 C25 H25B 109.5 . .
H25A C25 H25B 109.5 . .
C23 C25 H25C 109.5 . .
H25A C25 H25C 109.5 . .
H25B C25 H25C 109.5 . .
C23 C26 H26A 109.5 . .
C23 C26 H26B 109.5 . .
H26A C26 H26B 109.5 . .
C23 C26 H26C 109.5 . .
H26A C26 H26C 109.5 . .
H26B C26 H26C 109.5 . .
C29 C27 C30 107.0(2) . .
C29 C27 C28 110.3(2) . .
C30 C27 C28 107.6(2) . .
C29 C27 C21 110.2(2) . .
C30 C27 C21 111.7(2) . .
C28 C27 C21 109.9(2) . .
C27 C28 H28A 109.5 . .
C27 C28 H28B 109.5 . .
H28A C28 H28B 109.5 . .
C27 C28 H28C 109.5 . .
H28A C28 H28C 109.5 . .
H28B C28 H28C 109.5 . .
C27 C29 H29A 109.5 . .
C27 C29 H29B 109.5 . .
H29A C29 H29B 109.5 . .
C27 C29 H29C 109.5 . .
H29A C29 H29C 109.5 . .
H29B C29 H29C 109.5 . .
C27 C30 H30A 109.5 . .
C27 C30 H30B 109.5 . .
H30A C30 H30B 109.5 . .
C27 C30 H30C 109.5 . .
H30A C30 H30C 109.5 . .
H30B C30 H30C 109.5 . .
C35 C31 N1 128.0(2) . .
C35 C31 C32 108.1(2) . .
N1 C31 C32 123.7(2) . .
C35 C31 Fe1 69.39(13) . .
N1 C31 Fe1 130.91(15) . .
C32 C31 Fe1 68.91(13) . .
C33 C32 C31 107.8(2) . .
C33 C32 Fe1 69.51(13) . .
C31 C32 Fe1 70.22(13) . .
C33 C32 H32 126.1 . .
C31 C32 H32 126.1 . .
Fe1 C32 H32 126.1 . .
C34 C33 C32 107.9(2) . .
C34 C33 Fe1 69.71(14) . .
C32 C33 Fe1 69.87(14) . .
C34 C33 H33 126.0 . .
C32 C33 H33 126.0 . .
Fe1 C33 H33 126.0 . .
C33 C34 C35 109.0(2) . .
C33 C34 Fe1 69.66(15) . .
C35 C34 Fe1 70.13(13) . .
C33 C34 H34 125.5 . .
C35 C34 H34 125.5 . .
Fe1 C34 H34 125.5 . .
C34 C35 C31 107.1(2) . .
C34 C35 Fe1 69.17(14) . .
C31 C35 Fe1 70.06(13) . .
C34 C35 H35 126.4 . .
C31 C35 H35 126.4 . .
Fe1 C35 H35 126.4 . .
C40 C36 N2 124.38(19) . .
C40 C36 C37 108.2(2) . .
N2 C36 C37 127.4(2) . .
C40 C36 Fe1 70.18(13) . 16_756
N2 C36 Fe1 127.53(15) . 16_756
C37 C36 Fe1 69.32(12) . 16_756
C38 C37 C36 107.5(2) . .
C38 C37 Fe1 69.63(13) . 16_756
C36 C37 Fe1 69.46(12) . 16_756
C38 C37 H37 126.3 . .
C36 C37 H37 126.3 . .
Fe1 C37 H37 126.3 16_756 .
C37 C38 C39 108.6(2) . .
C37 C38 Fe1 69.77(13) . 16_756
C39 C38 Fe1 69.78(13) . 16_756
C37 C38 H38 125.7 . .
C39 C38 H38 125.7 . .
Fe1 C38 H38 125.7 16_756 .
C38 C39 C40 108.0(2) . .
C38 C39 Fe1 69.44(13) . 16_756
C40 C39 Fe1 70.05(13) . 16_756
C38 C39 H39 126.0 . .
C40 C39 H39 126.0 . .
Fe1 C39 H39 126.0 16_756 .
C36 C40 C39 107.7(2) . .
C36 C40 Fe1 69.21(12) . 16_756
C39 C40 Fe1 69.13(13) . 16_756
C36 C40 H40 126.2 . .
C39 C40 H40 126.2 . .
Fe1 C40 H40 126.2 16_756 .

loop_
_geom_bond_atom_site_label_1
_geom_bond_atom_site_label_2
_geom_bond_distance
_geom_bond_site_symmetry_2
Co1 O1 1.9005(15) .
Co1 O2 1.9102(16) .
Co1 N1 1.9866(18) .
Co1 N2 1.9967(18) .
Fe1 C38 2.036(2) 11_676
Fe1 C37 2.038(2) 11_676
Fe1 C33 2.038(2) .
Fe1 C34 2.039(2) .
Fe1 C36 2.040(2) 11_676
Fe1 C39 2.040(2) 11_676
Fe1 C32 2.043(2) .
Fe1 C35 2.052(2) .
Fe1 C40 2.052(2) 11_676
Fe1 C31 2.061(2) .
O1 C7 1.306(3) .
O2 C22 1.308(3) .
N1 C1 1.300(3) .
N1 C31 1.425(3) .
N2 C16 1.297(3) .
N2 C36 1.425(3) .
C1 C2 1.433(3) .
C1 H1 0.9500 .
C2 C3 1.423(3) .
C2 C7 1.423(3) .
C3 C4 1.366(3) .
C3 H3 0.9500 .
C4 C5 1.408(3) .
C4 C12 1.539(3) .
C5 C6 1.375(3) .
C5 H5 0.9500 .
C6 C7 1.434(3) .
C6 C8 1.542(3) .
C8 C10 1.527(3) .
C8 C11 1.530(3) .
C8 C9 1.536(3) .
C9 H9A 0.9800 .
C9 H9B 0.9800 .
C9 H9C 0.9800 .
C10 H10A 0.9800 .
C10 H10B 0.9800 .
C10 H10C 0.9800 .
C11 H11A 0.9800 .
C11 H11B 0.9800 .
C11 H11C 0.9800 .
C12 C14 1.527(4) .
C12 C15 1.529(4) .
C12 C13 1.542(4) .
C13 H13A 0.9800 .
C13 H13B 0.9800 .
C13 H13C 0.9800 .
C14 H14A 0.9800 .
C14 H14B 0.9800 .
C14 H14C 0.9800 .
C15 H15A 0.9800 .
C15 H15B 0.9800 .
C15 H15C 0.9800 .
C16 C17 1.424(3) .
C16 H16 0.9500 .
C17 C18 1.424(3) .
C17 C22 1.424(3) .
C18 C19 1.366(3) .
C18 H18 0.9500 .
C19 C20 1.408(3) .
C19 C23 1.521(3) .
C20 C21 1.378(3) .
C20 H20 0.9500 .
C21 C22 1.434(3) .
C21 C27 1.545(3) .
C23 C24 1.512(4) .
C23 C26 1.519(4) .
C23 C25 1.547(4) .
C24 H24A 0.9800 .
C24 H24B 0.9800 .
C24 H24C 0.9800 .
C25 H25A 0.9800 .
C25 H25B 0.9800 .
C25 H25C 0.9800 .
C26 H26A 0.9800 .
C26 H26B 0.9800 .
C26 H26C 0.9800 .
C27 C29 1.533(4) .
C27 C30 1.533(4) .
C27 C28 1.534(4) .
C28 H28A 0.9800 .
C28 H28B 0.9800 .
C28 H28C 0.9800 .
C29 H29A 0.9800 .
C29 H29B 0.9800 .
C29 H29C 0.9800 .
C30 H30A 0.9800 .
C30 H30B 0.9800 .
C30 H30C 0.9800 .
C31 C35 1.425(3) .
C31 C32 1.433(3) .
C32 C33 1.417(3) .
C32 H32 1.0000 .
C33 C34 1.416(4) .
C33 H33 1.0000 .
C34 C35 1.422(4) .
C34 H34 1.0000 .
C35 H35 1.0000 .
C36 C40 1.420(3) .
C36 C37 1.435(3) .
C36 Fe1 2.040(2) 16_756
C37 C38 1.413(3) .
C37 Fe1 2.038(2) 16_756
C37 H37 1.0000 .
C38 C39 1.420(3) .
C38 Fe1 2.036(2) 16_756
C38 H38 1.0000 .
C39 C40 1.427(3) .
C39 Fe1 2.040(2) 16_756
C39 H39 1.0000 .
C40 Fe1 2.052(2) 16_756
C40 H40 1.0000 .

loop_
_platon_squeeze_void_nr
_platon_squeeze_void_average_x
_platon_squeeze_void_average_y
_platon_squeeze_void_average_z
_platon_squeeze_void_volume
_platon_squeeze_void_count_electrons
_platon_squeeze_void_content
1 -0.000 0.250 0.125 978 326 ' '
2 -0.000 0.750 0.875 978 326 ' '
3 0.500 0.250 0.375 978 326 ' '
4 0.500 0.750 0.625 978 326 ' '
